data_4134989
loop_
_publ_author_name
'Chen, Xiao-Gang'
'Song, Xian-Jiang'
'Zhang, Zhi-Xu'
'Zhang, Han-Yue'
'Pan, Qiang'
'Yao, Jie'
'You, Yu-Meng'
'Xiong, Ren-Gen'

_publ_section_title
;
 Confinement-Driven Ferroelectricity in a Two-Dimensional Hybrid Lead
 Iodide Perovskite.
;
_journal_issue 22
_journal_name_full 'Journal of the American Chemical Society'
_journal_page_first 10212
_journal_page_last 10218
_journal_paper_doi 10.1021/jacs.0c03710
_journal_volume 142
_journal_year 2020
_chemical_formula_moiety 'C6 H14 N, I'
_chemical_formula_sum 'C6 H14 I N'
_chemical_formula_weight 227.08
_space_group_crystal_system orthorhombic
_space_group_IT_number 57
_space_group_name_Hall '-P 2c 2b'
_space_group_name_H-M_alt 'P b c m'
_atom_sites_solution_hydrogens geom
_audit_creation_method SHELXL-2014/7
_cell_angle_alpha 90
_cell_angle_beta 90
_cell_angle_gamma 90
_cell_formula_units_Z 4
_cell_length_a 10.7896(6)
_cell_length_b 8.1584(4)
_cell_length_c 10.5876(6)
_cell_measurement_reflns_used 3020
_cell_measurement_temperature 293(2)
_cell_measurement_theta_max 27.3650
_cell_measurement_theta_min 3.1070
_cell_volume 931.98(9)
_computing_structure_refinement 'SHELXL-2014/7 (Sheldrick, 2014)'
_diffrn_ambient_temperature 293(2)
_diffrn_measured_fraction_theta_full 1.000
_diffrn_measured_fraction_theta_max 0.861
_diffrn_measurement_device_type 'XtaLAB Synergy R, HyPix'
_diffrn_radiation_type MoK\a
_diffrn_radiation_wavelength 0.71073
_diffrn_reflns_av_R_equivalents 0.0285
_diffrn_reflns_av_unetI/netI 0.0274
_diffrn_reflns_Laue_measured_fraction_full 1.000
_diffrn_reflns_Laue_measured_fraction_max 0.861
_diffrn_reflns_limit_h_max 12
_diffrn_reflns_limit_h_min -15
_diffrn_reflns_limit_k_max 11
_diffrn_reflns_limit_k_min -11
_diffrn_reflns_limit_l_max 15
_diffrn_reflns_limit_l_min -12
_diffrn_reflns_number 6573
_diffrn_reflns_point_group_measured_fraction_full 1.000
_diffrn_reflns_point_group_measured_fraction_max 0.861
_diffrn_reflns_theta_full 25.242
_diffrn_reflns_theta_max 31.412
_diffrn_reflns_theta_min 1.887
_diffrn_source 'micro-focus sealed X-ray tube'
_exptl_absorpt_coefficient_mu 3.359
_exptl_absorpt_correction_T_max 0.418
_exptl_absorpt_correction_T_min 0.38
_exptl_absorpt_correction_type multi-scan
_exptl_absorpt_process_details
;
CrysAlisPro 1.171.40.39a (Rigaku Oxford Diffraction, 2019)
Empirical absorption correction using spherical harmonics,
 implemented in SCALE3 ABSPACK scaling algorithm.
;
_exptl_crystal_colour colorless
_exptl_crystal_density_diffrn 1.618
_exptl_crystal_description block
_exptl_crystal_F_000 440
_exptl_crystal_size_max 0.3
_exptl_crystal_size_mid 0.28
_exptl_crystal_size_min 0.26
_refine_diff_density_max 0.479
_refine_diff_density_min -0.532
_refine_diff_density_rms 0.089
_refine_ls_extinction_method none
_refine_ls_goodness_of_fit_ref 1.044
_refine_ls_hydrogen_treatment constr
_refine_ls_matrix_type full
_refine_ls_number_parameters 40
_refine_ls_number_reflns 1615
_refine_ls_number_restraints 0
_refine_ls_restrained_S_all 1.044
_refine_ls_R_factor_all 0.0523
_refine_ls_R_factor_gt 0.0325
_refine_ls_shift/su_max 0.001
_refine_ls_shift/su_mean 0.000
_refine_ls_structure_factor_coef Fsqd
_refine_ls_weighting_details 'w=1/[\s^2^(Fo^2^)+(0.0580P)^2^] where P=(Fo^2^+2Fc^2^)/3'
_refine_ls_weighting_scheme calc
_refine_ls_wR_factor_gt 0.0932
_refine_ls_wR_factor_ref 0.1017
_reflns_Friedel_coverage 0.000
_reflns_number_gt 938
_reflns_number_total 1615
_reflns_threshold_expression 'I > 2\s(I)'
_cod_data_source_file ja0c03710_si_002.cif
_cod_data_source_block PBCM
_cod_depositor_comments
;Adding full bibliography for 4134988--4134996.cif.

 Adding full bibliography for 4134988--4134996.cif.
;
_cod_database_code 4134989
_shelx_shelxl_version_number 2014/7
_shelx_space_group_comment
;
The symmetry employed for this shelxl refinement is uniquely defined
by the following loop, which should always be used as a source of
symmetry information in preference to the above space-group names.
They are only intended as comments.
;

loop_
_space_group_symop_operation_xyz
'x, y, z'
'-x, -y, z+1/2'
'-x, y+1/2, -z+1/2'
'x, -y+1/2, -z'
'-x, -y, -z'
'x, y, -z-1/2'
'x, -y-1/2, z-1/2'
'-x, y-1/2, z'

loop_
_atom_site_label
_atom_site_type_symbol
_atom_site_fract_x
_atom_site_fract_y
_atom_site_fract_z
_atom_site_U_iso_or_equiv
_atom_site_adp_type
_atom_site_occupancy
_atom_site_site_symmetry_order
_atom_site_calc_flag
_atom_site_refinement_flags_posn
_atom_site_refinement_flags_adp
_atom_site_refinement_flags_occupancy
_atom_site_disorder_assembly
_atom_site_disorder_group
C1 C 0.4239(7) 0.0524(10) 0.6813(8) 0.160(3) Uani 1 1 d . . . . .
H1A H 0.4448 0.1634 0.6562 0.192 Uiso 1 1 calc R U . . .
H1B H 0.4934 -0.0156 0.6562 0.192 Uiso 1 1 calc R U . . .
C2 C 0.3294(6) 0.0075(12) 0.6072(8) 0.140(3) Uani 1 1 d . . . . .
H2A H 0.3379 -0.1100 0.5958 0.168 Uiso 1 1 calc R U . . .
H2B H 0.3458 0.0564 0.5254 0.168 Uiso 1 1 calc R U . . .
C3 C 0.1988(5) 0.0358(7) 0.6317(5) 0.0920(14) Uani 1 1 d . . . . .
H3A H 0.1518 -0.0091 0.5617 0.110 Uiso 1 1 calc R U . . .
H3B H 0.1847 0.1532 0.6327 0.110 Uiso 1 1 calc R U . . .
N1 N 0.1488(5) -0.0335(6) 0.7500 0.0742(12) Uani 1 2 d S T P . .
H1C H 0.0670 -0.0196 0.7500 0.089 Uiso 1 2 calc R U P . .
H1D H 0.1632 -0.1410 0.7500 0.089 Uiso 1 2 calc R U P . .
I1 I 0.82975(3) 0.03579(5) 0.7500 0.07159(19) Uani 1 2 d S T P . .

loop_
_atom_site_aniso_label
_atom_site_aniso_U_11
_atom_site_aniso_U_22
_atom_site_aniso_U_33
_atom_site_aniso_U_23
_atom_site_aniso_U_13
_atom_site_aniso_U_12
C1 0.079(4) 0.281(11) 0.120(5) 0.006(5) 0.009(4) -0.007(5)
C2 0.097(5) 0.242(10) 0.081(4) -0.004(4) 0.018(3) -0.031(3)
C3 0.092(3) 0.120(4) 0.064(3) 0.006(2) -0.003(2) 0.008(2)
N1 0.063(2) 0.079(3) 0.081(3) 0.000 0.000 0.004(2)
I1 0.0621(3) 0.0700(3) 0.0826(3) 0.000 0.000 -0.00108(13)

loop_
_atom_type_symbol
_atom_type_description
_atom_type_scat_dispersion_real
_atom_type_scat_dispersion_imag
_atom_type_scat_source
C C 0.0033 0.0016 'International Tables Vol C Tables 4.2.6.8 and 6.1.1.4'
H H 0.0000 0.0000 'International Tables Vol C Tables 4.2.6.8 and 6.1.1.4'
N N 0.0061 0.0033 'International Tables Vol C Tables 4.2.6.8 and 6.1.1.4'
I I -0.4742 1.8119 'International Tables Vol C Tables 4.2.6.8 and 6.1.1.4'

loop_
_geom_angle_atom_site_label_1
_geom_angle_atom_site_label_2
_geom_angle_atom_site_label_3
_geom_angle
_geom_angle_site_symmetry_1
_geom_angle_site_symmetry_3
_geom_angle_publ_flag
C2 C1 C1 125.9(4) . 6_557 ?
C2 C1 H1A 105.8 . . ?
C1 C1 H1A 105.8 6_557 . ?
C2 C1 H1B 105.8 . . ?
C1 C1 H1B 105.8 6_557 . ?
H1A C1 H1B 106.2 . . ?
C1 C2 C3 126.3(7) . . ?
C1 C2 H2A 105.7 . . ?
C3 C2 H2A 105.7 . . ?
C1 C2 H2B 105.7 . . ?
C3 C2 H2B 105.7 . . ?
H2A C2 H2B 106.2 . . ?
C2 C3 N1 116.5(5) . . ?
C2 C3 H3A 108.2 . . ?
N1 C3 H3A 108.2 . . ?
C2 C3 H3B 108.2 . . ?
N1 C3 H3B 108.2 . . ?
H3A C3 H3B 107.3 . . ?
C3 N1 C3 116.0(6) 6_557 . ?
C3 N1 H1C 108.3 6_557 . ?
C3 N1 H1C 108.3 . . ?
C3 N1 H1D 108.3 6_557 . ?
C3 N1 H1D 108.3 . . ?
H1C N1 H1D 107.4 . . ?

loop_
_geom_bond_atom_site_label_1
_geom_bond_atom_site_label_2
_geom_bond_distance
_geom_bond_site_symmetry_2
_geom_bond_publ_flag
C1 C2 1.337(10) . ?
C1 C1 1.456(16) 6_557 ?
C1 H1A 0.9700 . ?
C1 H1B 0.9700 . ?
C2 C3 1.451(9) . ?
C2 H2A 0.9700 . ?
C2 H2B 0.9700 . ?
C3 N1 1.476(6) . ?
C3 H3A 0.9700 . ?
C3 H3B 0.9700 . ?
N1 C3 1.476(6) 6_557 ?
N1 H1C 0.8900 . ?
N1 H1D 0.8900 . ?
